data_2012602
loop_
_publ_author_name
'Jankowski, Wojciech'
'Gdaniec, Maria'

_publ_section_title
;
 The \b-polymorph of phenazine
;
_journal_issue 3
_journal_name_full 'Acta Crystallographica Section C'
_journal_page_first o181
_journal_page_last o182
_journal_paper_doi 10.1107/S0108270102001464
_journal_volume 58
_journal_year 2002
_chemical_formula_moiety 'C12 H8 N2'
_chemical_formula_sum 'C12 H8 N2'
_chemical_formula_weight 180.20
_chemical_melting_point 431
_chemical_name_systematic
;
phenazine \b-polymorph
;
_space_group_IT_number 14
_symmetry_cell_setting monoclinic
_symmetry_space_group_name_Hall '-P 2yn'
_symmetry_space_group_name_H-M 'P 1 21/n 1'
_atom_sites_solution_hydrogens difmap
_atom_sites_solution_primary 'coordinates from J. Phys. Chem. B, 103, 7762 (1999)'
_audit_creation_method SHELXL97
_cell_angle_alpha 90
_cell_angle_beta 99.476(10)
_cell_angle_gamma 90
_cell_formula_units_Z 4
_cell_length_a 11.6418(12)
_cell_length_b 11.5449(11)
_cell_length_c 6.8981(7)
_cell_measurement_reflns_used 2800
_cell_measurement_temperature 293(2)
_cell_measurement_theta_max 25.03
_cell_measurement_theta_min 3.67
_cell_volume 914.48(16)
_computing_cell_refinement CRYSALIS
_computing_data_collection 'CRYSALIS (Oxford Diffraction, 2001)'
_computing_data_reduction CRYSALIS
_computing_molecular_graphics 'Stereochemical Workstation Operation Manual (Siemens, 1989)'
_computing_publication_material SHELXL97
_computing_structure_refinement 'SHELXL97 (Sheldrick, 1997)'
_diffrn_ambient_temperature 293(2)
_diffrn_measured_fraction_theta_full .995
_diffrn_measured_fraction_theta_max .995
_diffrn_measurement_device_type 'Kuma KM-4 CCD \k geometry'
_diffrn_measurement_method '\w scans'
_diffrn_radiation_monochromator graphite
_diffrn_radiation_source 'fine-focus sealed tube'
_diffrn_radiation_type MoK\a
_diffrn_radiation_wavelength .71073
_diffrn_reflns_av_R_equivalents .031
_diffrn_reflns_av_sigmaI/netI .026
_diffrn_reflns_limit_h_max 13
_diffrn_reflns_limit_h_min -13
_diffrn_reflns_limit_k_max 8
_diffrn_reflns_limit_k_min -13
_diffrn_reflns_limit_l_max 8
_diffrn_reflns_limit_l_min -8
_diffrn_reflns_number 4500
_diffrn_reflns_theta_full 25.03
_diffrn_reflns_theta_max 25.03
_diffrn_reflns_theta_min 3.67
_diffrn_standards_decay_% <1
_diffrn_standards_interval_count 0
_diffrn_standards_interval_time 0
_diffrn_standards_number 0
_exptl_absorpt_coefficient_mu .080
_exptl_absorpt_correction_type none
_exptl_crystal_colour yellow
_exptl_crystal_density_diffrn 1.309
_exptl_crystal_density_meas ?
_exptl_crystal_density_method 'not measured'
_exptl_crystal_description prism
_exptl_crystal_F_000 376
_exptl_crystal_size_max .3
_exptl_crystal_size_mid .2
_exptl_crystal_size_min .2
_refine_diff_density_max .14
_refine_diff_density_min -.12
_refine_ls_extinction_coef .026(7)
_refine_ls_extinction_expression Fc^*^=kFc[1+0.001xFc^2^\l^3^/sin(2\q)]^-1/4^
_refine_ls_extinction_method 'SHELXL97 (Sheldrick, 1997)'
_refine_ls_goodness_of_fit_ref 1.227
_refine_ls_hydrogen_treatment refall
_refine_ls_matrix_type full
_refine_ls_number_parameters 160
_refine_ls_number_reflns 1604
_refine_ls_number_restraints 0
_refine_ls_restrained_S_all 1.227
_refine_ls_R_factor_all .072
_refine_ls_R_factor_gt .053
_refine_ls_shift/su_max <0.001
_refine_ls_shift/su_mean .000
_refine_ls_structure_factor_coef Fsqd
_refine_ls_weighting_details 'calc w = 1/[\s^2^(Fo^2^)+(0.0716P)^2^+0.0381P] where P=(Fo^2^+2Fc^2^)/3'
_refine_ls_weighting_scheme calc
_refine_ls_wR_factor_gt .135
_refine_ls_wR_factor_ref .149
_reflns_number_gt 1272
_reflns_number_total 1604
_reflns_threshold_expression I>2\s(I)
_cod_data_source_file os1149.cif
_cod_data_source_block I
_cod_depositor_comments
;
The following automatic conversions were performed:

'_chemical_melting_point' value '431K' was changed to '431' - the
value should be numeric and without a unit designator.

Automatic conversion script
Id: cif_fix_values 1646 2011-03-28 12:23:43Z adriana 

The following automatic conversions were performed:

'_chemical_melting_point' value '431K' was changed to '431' - the
value should be numeric and without a unit designator.

Automatic conversion script
Id: cif_fix_values 1715 2011-07-08 13:25:40Z adriana 

The following automatic conversions were performed:

'_exptl_crystal_density_meas' value 'not measured' was changed to '?'
- the value is perceived as not measured.

Automatic conversion script
Id: cif_fix_values 3008 2015-01-20 13:52:24Z robertas 
;
_cod_original_sg_symbol_H-M 'P 21/n'
_cod_database_code 2012602
_cod_database_fobs_code 2012602

loop_
_symmetry_equiv_pos_as_xyz
'x, y, z'
'-x+1/2, y+1/2, -z+1/2'
'-x, -y, -z'
'x-1/2, -y-1/2, z-1/2'

loop_
_atom_site_label
_atom_site_fract_x
_atom_site_fract_y
_atom_site_fract_z
_atom_site_U_iso_or_equiv
_atom_site_adp_type
_atom_site_calc_flag
_atom_site_refinement_flags
_atom_site_occupancy
_atom_site_disorder_assembly
_atom_site_disorder_group
_atom_site_type_symbol
C1 .01654(15) .15551(14) .3448(2) .0414(5) Uani d . 1 . . C
C2 .06582(15) .14216(14) .5480(2) .0420(5) Uani d . 1 . . C
C3 .01104(17) .19765(17) .6929(3) .0525(5) Uani d . 1 . . C
H3 .0463(17) .1870(16) .830(3) .062(5) Uiso d . 1 . . H
C4 -.08431(18) .26431(18) .6378(3) .0593(6) Uani d . 1 . . C
H4 -.1228(18) .3008(18) .742(3) .071(6) Uiso d . 1 . . H
C5 -.13282(18) .27771(18) .4371(3) .0585(6) Uani d . 1 . . C
H5 -.2011(18) .3274(17) .398(3) .060(6) Uiso d . 1 . . H
C6 -.08454(17) .22539(16) .2958(3) .0520(5) Uani d . 1 . . C
H6 -.1175(17) .2343(16) .159(3) .058(5) Uiso d . 1 . . H
C7 .16029(15) .04107(14) .2577(3) .0426(5) Uani d . 1 . . C
C8 .21420(19) -.01561(16) .1137(3) .0539(5) Uani d . 1 . . C
H8 .1770(18) -.0068(18) -.028(3) .077(7) Uiso d . 1 . . H
C9 .31299(19) -.07804(18) .1679(3) .0629(6) Uani d . 1 . . C
H9 .3507(18) -.1154(17) .065(3) .065(6) Uiso d . 1 . . H
C10 .3638(2) -.08772(19) .3689(3) .0649(6) Uani d . 1 . . C
H10 .4332(19) -.1324(17) .401(3) .069(6) Uiso d . 1 . . H
C11 .31476(18) -.03677(18) .5098(3) .0579(6) Uani d . 1 . . C
H11 .3486(18) -.0399(17) .649(3) .071(6) Uiso d . 1 . . H
C12 .21100(15) .02927(14) .4609(3) .0436(5) Uani d . 1 . . C
N13 .06430(13) .10528(12) .2019(2) .0467(5) Uani d . 1 . . N
N14 .16283(13) .07926(12) .6036(2) .0470(5) Uani d . 1 . . N

loop_
_atom_site_aniso_label
_atom_site_aniso_U_11
_atom_site_aniso_U_22
_atom_site_aniso_U_33
_atom_site_aniso_U_12
_atom_site_aniso_U_13
_atom_site_aniso_U_23
C1 .0444(11) .0378(9) .0400(10) -.0048(7) .0011(8) .0015(7)
C2 .0465(10) .0379(9) .0396(10) -.0034(8) .0011(8) .0022(7)
C3 .0609(12) .0550(12) .0408(11) .0038(10) .0057(9) -.0013(9)
C4 .0635(14) .0583(12) .0577(13) .0122(10) .0139(11) -.0005(10)
C5 .0543(13) .0551(12) .0639(13) .0122(10) .0030(10) .0056(10)
C6 .0533(12) .0510(11) .0479(12) .0022(9) -.0032(9) .0064(9)
C7 .0485(10) .0378(9) .0406(10) -.0071(8) .0052(8) .0019(7)
C8 .0671(13) .0503(11) .0452(12) -.0006(10) .0120(10) -.0018(9)
C9 .0723(15) .0594(12) .0616(14) .0065(11) .0242(12) -.0050(10)
C10 .0578(14) .0677(14) .0693(15) .0170(11) .0109(12) .0007(11)
C11 .0552(12) .0658(13) .0497(12) .0100(10) -.0005(10) .0027(10)
C12 .0471(10) .0424(9) .0407(10) -.0017(8) .0051(8) -.0001(8)
N13 .0520(10) .0448(9) .0407(9) -.0020(7) -.0003(7) .0018(7)
N14 .0492(9) .0493(9) .0399(9) .0012(7) -.0003(7) .0005(7)

loop_
_atom_type_symbol
_atom_type_description
_atom_type_scat_dispersion_real
_atom_type_scat_dispersion_imag
_atom_type_scat_source
C C .0033 .0016 'International Tables Vol C Tables 4.2.6.8 and 6.1.1.4'
H H .0000 .0000 'International Tables Vol C Tables 4.2.6.8 and 6.1.1.4'
N N .0061 .0033 'International Tables Vol C Tables 4.2.6.8 and 6.1.1.4'

loop_
_geom_angle_atom_site_label_1
_geom_angle_atom_site_label_2
_geom_angle_atom_site_label_3
_geom_angle
_geom_angle_publ_flag
N13 C1 C6 119.88(16) y
N13 C1 C2 121.68(16) y
C6 C1 C2 118.43(17) y
N14 C2 C3 119.68(15) y
N14 C2 C1 121.30(16) y
C3 C2 C1 119.02(17) y
C4 C3 C2 120.04(18) y
C4 C3 H3 122.6(12) ?
C2 C3 H3 117.3(12) ?
C3 C4 C5 120.9(2) y
C3 C4 H4 118.9(12) ?
C5 C4 H4 120.1(12) ?
C6 C5 C4 120.83(19) y
C6 C5 H5 118.6(11) ?
C4 C5 H5 120.6(11) ?
C5 C6 C1 120.73(18) y
C5 C6 H6 121.1(12) ?
C1 C6 H6 118.2(12) ?
N13 C7 C8 119.77(16) y
N13 C7 C12 121.42(16) y
C8 C7 C12 118.81(17) y
C9 C8 C7 120.29(19) y
C9 C8 H8 122.1(13) ?
C7 C8 H8 117.6(13) ?
C8 C9 C10 120.6(2) y
C8 C9 H9 119.2(12) ?
C10 C9 H9 120.2(12) ?
C11 C10 C9 121.0(2) y
C11 C10 H10 120.8(13) ?
C9 C10 H10 118.1(13) ?
C10 C11 C12 120.62(19) y
C10 C11 H11 123.0(13) ?
C12 C11 H11 116.4(13) ?
N14 C12 C11 119.89(16) y
N14 C12 C7 121.45(16) y
C11 C12 C7 118.66(17) y
C1 N13 C7 116.99(14) y
C12 N14 C2 117.14(14) y

loop_
_geom_bond_atom_site_label_1
_geom_bond_atom_site_label_2
_geom_bond_site_symmetry_2
_geom_bond_distance
_geom_bond_publ_flag
C1 N13 . 1.341(2) y
C1 C6 . 1.421(2) y
C1 C2 . 1.433(2) y
C2 N14 . 1.344(2) y
C2 C3 . 1.423(2) y
C3 C4 . 1.353(3) y
C3 H3 . .98(2) ?
C4 C5 . 1.415(3) y
C4 H4 . 1.00(2) ?
C5 C6 . 1.346(3) y
C5 H5 . .98(2) ?
C6 H6 . .97(2) ?
C7 N13 . 1.343(2) y
C7 C8 . 1.419(3) y
C7 C12 . 1.435(2) y
C8 C9 . 1.357(3) y
C8 H8 . 1.01(2) ?
C9 C10 . 1.419(3) y
C9 H9 . .99(2) ?
C10 C11 . 1.341(3) y
C10 H10 . .95(2) ?
C11 C12 . 1.421(3) y
C11 H11 . .97(2) ?
C12 N14 . 1.341(2) y

loop_
_cod_related_entry_id
_cod_related_entry_database
_cod_related_entry_code
1 ChemSpider 4593
